data_2207081
loop_
_publ_author_name
'Ji-Xin Yuan'

_publ_section_title
;
 2,2'-Biimidazol-1-ium trichloroacetate
;
_journal_coeditor_code WK6059
_journal_issue 10
_journal_name_full 'Acta Crystallographica Section E'
_journal_page_first o3294
_journal_page_last o3296
_journal_paper_doi 10.1107/S1600536805029004
_journal_volume 61
_journal_year 2005
_chemical_formula_iupac 'C6 H7 N4 + , C2 Cl3 O2 -'
_chemical_formula_moiety 'C6 H7 N4 + , C2 Cl3 O2 -'
_chemical_formula_sum 'C8 H7 Cl3 N4 O2'
_chemical_formula_weight 297.53
_chemical_name_systematic
;
2,2'-Biimidazol-1-ium trichloroacetate
;
_space_group_IT_number 14
_symmetry_cell_setting monoclinic
_symmetry_space_group_name_Hall '-P 2ybc'
_symmetry_space_group_name_H-M 'P 1 21/c 1'
_atom_sites_solution_hydrogens 'geom for CH and difmap for NH'
_atom_sites_solution_primary direct
_atom_sites_solution_secondary difmap
_audit_creation_method SHELXL97
_cell_angle_alpha 90.00
_cell_angle_beta 100.858(2)
_cell_angle_gamma 90.00
_cell_formula_units_Z 4
_cell_length_a 12.4010(13)
_cell_length_b 5.5664(6)
_cell_length_c 17.3648(18)
_cell_measurement_reflns_used 1438
_cell_measurement_temperature 298(2)
_cell_measurement_theta_max 24.23
_cell_measurement_theta_min 2.64
_cell_volume 1177.2(2)
_computing_cell_refinement 'SAINT (Bruker, 2002)'
_computing_data_collection 'SMART (Bruker, 2002)'
_computing_data_reduction SAINT
_computing_molecular_graphics 'SHELXTL (Bruker, 2002)'
_computing_publication_material SHELXL97
_computing_structure_refinement 'SHELXL97 (Sheldrick, 1997)'
_computing_structure_solution 'SHELXS97 (Sheldrick, 1997)'
_diffrn_ambient_temperature 298(2)
_diffrn_measured_fraction_theta_full 0.995
_diffrn_measured_fraction_theta_max 0.995
_diffrn_measurement_device_type 'Bruker APEX area-detector'
_diffrn_measurement_method '\f and \w'
_diffrn_radiation_monochromator graphite
_diffrn_radiation_source 'fine-focus sealed tube'
_diffrn_radiation_type MoK\a
_diffrn_radiation_wavelength 0.71073
_diffrn_reflns_av_R_equivalents 0.0308
_diffrn_reflns_av_sigmaI/netI 0.0458
_diffrn_reflns_limit_h_max 14
_diffrn_reflns_limit_h_min -14
_diffrn_reflns_limit_k_max 6
_diffrn_reflns_limit_k_min -6
_diffrn_reflns_limit_l_max 15
_diffrn_reflns_limit_l_min -20
_diffrn_reflns_number 5901
_diffrn_reflns_theta_full 25.26
_diffrn_reflns_theta_max 25.26
_diffrn_reflns_theta_min 1.67
_diffrn_standards_number 0
_exptl_absorpt_coefficient_mu 0.773
_exptl_absorpt_correction_T_max 0.9130
_exptl_absorpt_correction_T_min 0.7957
_exptl_absorpt_correction_type multi-scan
_exptl_absorpt_process_details '(SADABS; Bruker, 2002)'
_exptl_crystal_colour Colourless
_exptl_crystal_density_diffrn 1.679
_exptl_crystal_density_method 'not measured'
_exptl_crystal_description Block
_exptl_crystal_F_000 600
_exptl_crystal_size_max 0.31
_exptl_crystal_size_mid 0.13
_exptl_crystal_size_min 0.12
_refine_diff_density_max 0.306
_refine_diff_density_min -0.277
_refine_ls_extinction_method none
_refine_ls_goodness_of_fit_ref 1.143
_refine_ls_hydrogen_treatment mixed
_refine_ls_matrix_type full
_refine_ls_number_parameters 163
_refine_ls_number_reflns 2129
_refine_ls_number_restraints 3
_refine_ls_restrained_S_all 1.142
_refine_ls_R_factor_all 0.0673
_refine_ls_R_factor_gt 0.0554
_refine_ls_shift/su_max 0.000
_refine_ls_shift/su_mean 0.000
_refine_ls_structure_factor_coef Fsqd
_refine_ls_weighting_details 'calc w = 1/[\s^2^(Fo^2^)+(0.0437P)^2^+0.9103P] where P = (Fo^2^+2Fc^2^)/3'
_refine_ls_weighting_scheme calc
_refine_ls_wR_factor_gt 0.1176
_refine_ls_wR_factor_ref 0.1235
_reflns_number_gt 1812
_reflns_number_total 2129
_reflns_threshold_expression I>2\s(I)
_cod_data_source_file wk6059.cif
_cod_data_source_block I
_cod_depositor_comments
;
The following automatic conversions were performed:
'_symmetry_cell_setting' value 'Monoclinic' changed to 'monoclinic'
according to '/home/saulius/struct/CIF-dictionaries/cif_core.dic'
dictionary named 'cif_core.dic' version 2.4.1 from 2010-06-29.

Automatic conversion script
Id: cif_fix_enum 1527 2010-12-29 10:47:43Z saulius 

The following automatic conversions were performed:

'_symmetry_cell_setting' value 'Monoclinic' changed to 'monoclinic'
according to /home/saulius/struct/CIF-dictionaries/cif_core.dic
dictionary named 'cif_core.dic' version 2.4.1 from 2010-06-29.

Automatic conversion script
Id: cif_fix_values 1715 2011-07-08 13:25:40Z adriana 
;
_cod_original_sg_symbol_H-M 'P 21/c'
_cod_database_code 2207081
_cod_database_fobs_code 2207081

loop_
_symmetry_equiv_pos_as_xyz
'x, y, z'
'-x, y+1/2, -z+1/2'
'-x, -y, -z'
'x, -y-1/2, z-1/2'

loop_
_atom_site_label
_atom_site_fract_x
_atom_site_fract_y
_atom_site_fract_z
_atom_site_U_iso_or_equiv
_atom_site_adp_type
_atom_site_calc_flag
_atom_site_refinement_flags
_atom_site_occupancy
_atom_site_type_symbol
Cl1 0.71002(8) -0.82356(16) 0.70084(6) 0.0519(3) Uani d . 1 Cl
Cl2 0.52275(7) -0.67802(19) 0.58778(6) 0.0582(3) Uani d . 1 Cl
Cl3 0.58366(9) -0.41198(19) 0.73127(6) 0.0643(3) Uani d . 1 Cl
O1 0.6633(2) -0.2887(5) 0.56260(15) 0.0603(8) Uani d . 1 O
O2 0.8033(2) -0.3819(5) 0.65586(18) 0.0690(9) Uani d . 1 O
N1 0.9417(2) -0.0367(5) 0.62658(17) 0.0408(7) Uani d D 1 N
N2 1.0299(2) 0.2672(6) 0.58630(16) 0.0448(7) Uani d . 1 N
N3 0.8404(2) 0.3665(5) 0.46057(16) 0.0421(7) Uani d D 1 N
N4 0.7490(2) 0.0753(6) 0.49863(16) 0.0411(7) Uani d D 1 N
C1 1.0397(3) -0.0192(7) 0.6768(2) 0.0511(10) Uani d . 1 C
H1 1.0650 -0.1164 0.7200 0.061 Uiso calc R 1 H
C2 1.0926(3) 0.1663(7) 0.6515(2) 0.0539(10) Uani d . 1 C
H2 1.1622 0.2190 0.6751 0.065 Uiso calc R 1 H
C3 0.9382(3) 0.1388(6) 0.57350(18) 0.0341(7) Uani d . 1 C
C4 0.8453(3) 0.1900(6) 0.51222(18) 0.0342(7) Uani d . 1 C
C5 0.6821(3) 0.1835(7) 0.4371(2) 0.0491(10) Uani d . 1 C
H5 0.6105 0.1391 0.4156 0.059 Uiso calc R 1 H
C6 0.7382(3) 0.3641(7) 0.4135(2) 0.0485(9) Uani d . 1 C
H6 0.7127 0.4697 0.3726 0.058 Uiso calc R 1 H
C7 0.6342(3) -0.5741(6) 0.65736(19) 0.0367(8) Uani d . 1 C
C8 0.7085(3) -0.3986(6) 0.62063(19) 0.0360(8) Uani d . 1 C
H1A 0.894(2) -0.140(5) 0.632(2) 0.043 Uiso d D 1 H
H3A 0.889(2) 0.469(5) 0.455(2) 0.043 Uiso d D 1 H
H4A 0.729(3) -0.038(5) 0.5259(18) 0.043 Uiso d D 1 H

loop_
_atom_site_aniso_label
_atom_site_aniso_U_11
_atom_site_aniso_U_22
_atom_site_aniso_U_33
_atom_site_aniso_U_12
_atom_site_aniso_U_13
_atom_site_aniso_U_23
Cl1 0.0594(6) 0.0357(5) 0.0580(6) 0.0003(4) 0.0043(4) 0.0115(4)
Cl2 0.0425(5) 0.0595(6) 0.0664(6) -0.0212(5) -0.0058(4) 0.0084(5)
Cl3 0.0770(7) 0.0506(6) 0.0775(7) -0.0055(5) 0.0456(6) -0.0090(5)
O1 0.0639(17) 0.0609(18) 0.0489(15) -0.0302(14) -0.0077(13) 0.0206(14)
O2 0.0375(15) 0.071(2) 0.092(2) -0.0179(14) -0.0051(14) 0.0387(17)
N1 0.0302(15) 0.0423(18) 0.0496(17) -0.0074(13) 0.0071(13) 0.0115(14)
N2 0.0359(16) 0.0509(18) 0.0461(17) -0.0130(14) 0.0043(13) 0.0074(14)
N3 0.0384(16) 0.0480(18) 0.0393(15) -0.0131(14) 0.0057(13) 0.0082(14)
N4 0.0393(16) 0.0452(18) 0.0380(16) -0.0130(14) 0.0055(12) 0.0092(13)
C1 0.0367(19) 0.059(2) 0.053(2) -0.0033(18) -0.0018(16) 0.0180(19)
C2 0.0353(19) 0.065(3) 0.056(2) -0.0135(19) -0.0055(16) 0.012(2)
C3 0.0323(17) 0.0365(18) 0.0351(17) -0.0072(14) 0.0103(13) 0.0009(14)
C4 0.0337(17) 0.0375(19) 0.0328(17) -0.0107(14) 0.0096(13) -0.0002(14)
C5 0.040(2) 0.059(2) 0.044(2) -0.0156(18) -0.0019(16) 0.0093(18)
C6 0.044(2) 0.058(2) 0.0397(19) -0.0085(18) -0.0025(16) 0.0120(18)
C7 0.0377(18) 0.0309(17) 0.0409(18) -0.0060(14) 0.0056(14) 0.0013(14)
C8 0.0390(19) 0.0292(17) 0.0393(18) -0.0069(14) 0.0064(15) 0.0018(15)

loop_
_atom_type_symbol
_atom_type_description
_atom_type_scat_dispersion_real
_atom_type_scat_dispersion_imag
_atom_type_scat_source
C C 0.0033 0.0016 'International Tables Vol C Tables 4.2.6.8 and 6.1.1.4'
H H 0.0000 0.0000 'International Tables Vol C Tables 4.2.6.8 and 6.1.1.4'
N N 0.0061 0.0033 'International Tables Vol C Tables 4.2.6.8 and 6.1.1.4'
O O 0.0106 0.0060 'International Tables Vol C Tables 4.2.6.8 and 6.1.1.4'
Cl Cl 0.1484 0.1585 'International Tables Vol C Tables 4.2.6.8 and 6.1.1.4'

loop_
_geom_angle_atom_site_label_1
_geom_angle_atom_site_label_2
_geom_angle_atom_site_label_3
_geom_angle
_geom_angle_publ_flag
C3 N1 C1 107.4(3) yes
C3 N1 H1A 130(2) no
C1 N1 H1A 122(2) no
C3 N2 C2 104.7(3) yes
C4 N3 C6 108.3(3) yes
C4 N3 H3A 129(2) no
C6 N3 H3A 123(2) no
C4 N4 C5 108.6(3) yes
C4 N4 H4A 127(2) no
C5 N4 H4A 124(2) no
C2 C1 N1 106.2(3) yes
C2 C1 H1 126.9 no
N1 C1 H1 126.9 no
C1 C2 N2 110.5(3) yes
C1 C2 H2 124.8 no
N2 C2 H2 124.8 no
N2 C3 N1 111.3(3) yes
N2 C3 C4 123.9(3) yes
N1 C3 C4 124.7(3) yes
N3 C4 N4 108.1(3) yes
N3 C4 C3 125.1(3) yes
N4 C4 C3 126.8(3) yes
C6 C5 N4 107.4(3) yes
C6 C5 H5 126.3 no
N4 C5 H5 126.3 no
C5 C6 N3 107.6(3) yes
C5 C6 H6 126.2 no
N3 C6 H6 126.2 no
C8 C7 Cl2 112.0(2) no
C8 C7 Cl1 111.1(2) no
Cl2 C7 Cl1 108.81(17) no
C8 C7 Cl3 107.1(2) no
Cl2 C7 Cl3 109.00(18) no
Cl1 C7 Cl3 108.82(17) no
O1 C8 O2 128.6(3) yes
O1 C8 C7 115.9(3) yes
O2 C8 C7 115.4(3) yes

loop_
_geom_bond_atom_site_label_1
_geom_bond_atom_site_label_2
_geom_bond_distance
_geom_bond_publ_flag
Cl1 C7 1.765(3) no
Cl2 C7 1.754(3) no
Cl3 C7 1.777(3) no
O1 C8 1.221(4) yes
O2 C8 1.222(4) yes
N1 C3 1.338(4) yes
N1 C1 1.359(4) yes
N1 H1A 0.845(18) no
N2 C3 1.325(4) yes
N2 C2 1.368(4) yes
N3 C4 1.324(4) yes
N3 C6 1.373(4) yes
N3 H3A 0.843(18) no
N4 C4 1.335(4) yes
N4 C5 1.363(4) yes
N4 H4A 0.854(18) no
C1 C2 1.341(5) yes
C1 H1 0.9300 no
C2 H2 0.9300 no
C3 C4 1.443(4) yes
C5 C6 1.330(5) yes
C5 H5 0.9300 no
C6 H6 0.9300 no
C7 C8 1.559(4) yes

loop_
_geom_hbond_atom_site_label_D
_geom_hbond_atom_site_label_H
_geom_hbond_atom_site_label_A
_geom_hbond_site_symmetry_A
_geom_hbond_distance_DH
_geom_hbond_distance_HA
_geom_hbond_distance_DA
_geom_hbond_angle_DHA
_geom_hbond_publ_flag
N1 H1A O2 . 0.845(18) 1.848(19) 2.688(4) 172(3) yes
N3 H3A N2 3_766 0.843(18) 2.00(2) 2.811(4) 163(3) yes
N4 H4A O1 . 0.854(18) 1.79(2) 2.630(4) 167(3) yes

loop_
_geom_torsion_atom_site_label_1
_geom_torsion_atom_site_label_2
_geom_torsion_atom_site_label_3
_geom_torsion_atom_site_label_4
_geom_torsion
_geom_torsion_publ_flag
C3 N1 C1 C2 -0.6(4) no
N1 C1 C2 N2 0.1(5) no
C3 N2 C2 C1 0.4(5) no
C2 N2 C3 N1 -0.7(4) no
C2 N2 C3 C4 176.7(3) no
C1 N1 C3 N2 0.8(4) no
C1 N1 C3 C4 -176.5(3) no
C6 N3 C4 N4 0.4(4) no
C6 N3 C4 C3 -177.9(3) no
C5 N4 C4 N3 -0.3(4) no
C5 N4 C4 C3 178.0(3) no
N2 C3 C4 N3 1.4(5) no
N1 C3 C4 N3 178.5(3) no
N2 C3 C4 N4 -176.6(3) no
N1 C3 C4 N4 0.5(6) no
C4 N4 C5 C6 0.0(4) no
N4 C5 C6 N3 0.3(5) no
C4 N3 C6 C5 -0.5(4) no
Cl2 C7 C8 O1 26.5(4) no
Cl1 C7 C8 O1 148.4(3) no
Cl3 C7 C8 O1 -92.9(3) no
Cl2 C7 C8 O2 -156.5(3) no
Cl1 C7 C8 O2 -34.6(4) no
Cl3 C7 C8 O2 84.1(3) no

loop_
_cod_related_entry_id
_cod_related_entry_database
_cod_related_entry_code
1 ChemSpider 21128724
